data_4077824
loop_
_publ_author_name
'Ellis, Dianne D.'
'Jelliss, Paul A.'
'Stone, F. Gordon A.'

_publ_section_title
;
 Studies with the Rhenacarborane Cs[Re(CO)3(\h5-7,8-C2B9H11)]:&#x00A0;
 Surprising Reactivity with a Range of Metal Ligand Fragments&#x2020;
;
_journal_issue 24
_journal_name_full Organometallics
_journal_page_first 4982
_journal_paper_doi 10.1021/om9905097
_journal_volume 18
_journal_year 1999
_chemical_formula_moiety 'C12 H16 B9 O5 Re Ru'
_chemical_formula_structural '[Re(CO)~3~(\h^5^-7,8-C~2~B~9~H~10~)(\s-H)Ru(CO)~2~(\h^5^-C~5~H~5~)]'
_chemical_formula_sum 'C12 H16 B9 O5 Re Ru'
_chemical_formula_weight 624.81
_chemical_name_systematic
; 
 ? 
;
_space_group_IT_number 14
_symmetry_cell_setting monoclinic
_symmetry_space_group_name_Hall '-P 2ybc'
_symmetry_space_group_name_H-M 'P 1 21/c 1'
_atom_sites_solution_hydrogens geom
_atom_sites_solution_primary direct
_atom_sites_solution_secondary difmap
_audit_creation_method SHELXL
_cell_angle_alpha 90.00
_cell_angle_beta 114.266(13)
_cell_angle_gamma 90.00
_cell_formula_units_Z 4
_cell_length_a 14.461(2)
_cell_length_b 10.380(4)
_cell_length_c 14.694(2)
_cell_measurement_reflns_used 25
_cell_measurement_temperature 293(2)
_cell_measurement_theta_max 12.24
_cell_measurement_theta_min 3.08
_cell_volume 2010.8(9)
_computing_cell_refinement 'Enraf-Nonius CAD4 (1989)'
_computing_data_collection 'Enraf-Nonius CAD4 (1989)'
_computing_data_reduction 'XCAD4 Siemens Software (Harms, 1993)'
_computing_molecular_graphics 'XP in SHELXTL-PC (Bruker, 1995)'
_computing_publication_material 'SHELXL-97 (Sheldrick, 1997)'
_computing_structure_refinement 'SHELXL-97 (Sheldrick, 1997)'
_computing_structure_solution 'SHELXS-97 (Sheldrick, 1997)'
_diffrn_ambient_temperature 293(2)
_diffrn_measurement_device 'Enraf Nonius CAD4'
_diffrn_measurement_method '\w-2\q scans'
_diffrn_radiation_monochromator graphite
_diffrn_radiation_source 'fine-focus sealed tube'
_diffrn_radiation_type MoK\a
_diffrn_radiation_wavelength 0.71073
_diffrn_reflns_av_R_equivalents 0.0312
_diffrn_reflns_av_sigmaI/netI 0.0515
_diffrn_reflns_limit_h_max 0
_diffrn_reflns_limit_h_min -15
_diffrn_reflns_limit_k_max 12
_diffrn_reflns_limit_k_min 0
_diffrn_reflns_limit_l_max 15
_diffrn_reflns_limit_l_min -15
_diffrn_reflns_number 2737
_diffrn_reflns_theta_max 22.48
_diffrn_reflns_theta_min 1.54
_diffrn_standards_decay_% none
_diffrn_standards_interval_time 120
_diffrn_standards_number 3
_exptl_absorpt_coefficient_mu 6.785
_exptl_absorpt_correction_T_max 0.9315
_exptl_absorpt_correction_T_min 0.6068
_exptl_absorpt_correction_type 'XEMP in SHELXTL-PC'
_exptl_crystal_colour yellow
_exptl_crystal_density_diffrn 2.064
_exptl_crystal_density_meas ?
_exptl_crystal_description blocks
_exptl_crystal_F_000 1168
_exptl_crystal_size_max 0.20
_exptl_crystal_size_mid 0.18
_exptl_crystal_size_min 0.10
_refine_diff_density_max 1.199
_refine_diff_density_min -1.130
_refine_diff_density_rms 0.167
_refine_ls_extinction_coef 0.0024(2)
_refine_ls_extinction_expression Fc^*^=kFc[1+0.001xFc^2^\l^3^/sin(2\q)]^-1/4^
_refine_ls_extinction_method SHELXL
_refine_ls_goodness_of_fit_all 1.076
_refine_ls_goodness_of_fit_obs 1.134
_refine_ls_hydrogen_treatment 'see text'
_refine_ls_matrix_type full
_refine_ls_number_parameters 257
_refine_ls_number_reflns 2568
_refine_ls_number_restraints 0
_refine_ls_restrained_S_all 1.084
_refine_ls_restrained_S_obs 1.134
_refine_ls_R_factor_all 0.0588
_refine_ls_R_factor_obs 0.0391
_refine_ls_shift/esd_max -0.002
_refine_ls_shift/esd_mean 0.000
_refine_ls_structure_factor_coef Fsqd
_refine_ls_weighting_details 'w=1/[\s^2^(Fo^2^)+(0.0451P)^2^+0.0000P] where P=(Fo^2^+2Fc^2^)/3'
_refine_ls_weighting_scheme calc
_refine_ls_wR_factor_all 0.0910
_refine_ls_wR_factor_obs 0.0834
_reflns_number_observed 2035
_reflns_number_total 2577
_reflns_observed_criterion >2sigma(I)
_cod_data_source_file om9905097.cif
_cod_data_source_block 4b
_cod_depositor_comments
;
The following automatic conversions were performed:

'_symmetry_cell_setting' value 'Monoclinic' changed to 'monoclinic'
according to /home/saulius/struct/CIF-dictionaries/cif_core.dic
dictionary named 'cif_core.dic' version 2.4.2 from 2011-04-26.

Automatic conversion script
Id: cif_fix_values 1715 2011-07-08 13:25:40Z adriana 

The following automatic conversions were performed:

'_exptl_crystal_density_meas' value 'not measured' was changed to '?'
- the value is perceived as not measured.

Automatic conversion script
Id: cif_fix_values 3008 2015-01-20 13:52:24Z robertas 

The following automatic conversions were performed:

'_refine_ls_weighting_scheme' value 'calc
w=1/[\s^2^(Fo^2^)+(0.0451P)^2^+0.0000P] where P=(Fo^2^+2Fc^2^)/3' was
changed to 'calc'. New tag '_refine_ls_weighting_details' was
created. The value of the new tag was set to
'w=1/[\s^2^(Fo^2^)+(0.0451P)^2^+0.0000P] where P=(Fo^2^+2Fc^2^)/3'.

Automatic conversion script
Id: cif_fix_values 3143 2015-03-26 13:38:13Z robertas 
;
_cod_original_sg_symbol_H-M 'P 21/c'
_cod_database_code 4077824

loop_
_symmetry_equiv_pos_as_xyz
'x, y, z'
'-x, y+1/2, -z+1/2'
'-x, -y, -z'
'x, -y-1/2, z-1/2'

loop_
_atom_site_aniso_label
_atom_site_aniso_U_11
_atom_site_aniso_U_22
_atom_site_aniso_U_33
_atom_site_aniso_U_23
_atom_site_aniso_U_13
_atom_site_aniso_U_12
Re 0.0298(3) 0.0368(3) 0.0472(3) 0.0040(2) 0.0201(2) 0.0036(2)
C3 0.039(7) 0.052(8) 0.060(8) -0.014(7) 0.025(7) -0.012(6)
O3 0.053(6) 0.099(8) 0.055(5) 0.019(6) 0.016(5) 0.022(6)
C4 0.071(9) 0.053(9) 0.046(7) -0.010(7) 0.014(7) 0.013(8)
O4 0.106(9) 0.066(8) 0.087(7) -0.038(6) -0.002(6) 0.023(7)
C5 0.070(10) 0.068(11) 0.165(16) 0.063(11) 0.079(11) 0.041(9)
O5 0.087(8) 0.129(11) 0.209(13) 0.078(10) 0.114(9) 0.044(8)
C1 0.041(7) 0.036(7) 0.039(6) 0.006(5) 0.022(5) 0.000(5)
C2 0.027(6) 0.033(7) 0.062(7) 0.001(6) 0.016(5) -0.011(5)
B3 0.033(7) 0.033(8) 0.038(7) -0.003(6) 0.017(6) -0.011(6)
B4 0.032(7) 0.031(7) 0.043(7) -0.007(6) 0.024(6) 0.007(6)
B5 0.040(7) 0.027(7) 0.029(6) 0.007(5) 0.011(6) -0.004(6)
B6 0.036(7) 0.047(8) 0.042(7) 0.025(7) 0.015(6) 0.010(7)
B7 0.035(7) 0.027(7) 0.060(9) 0.017(7) 0.020(7) -0.001(6)
B8 0.052(8) 0.025(7) 0.055(8) -0.011(6) 0.030(7) -0.009(7)
B9 0.034(7) 0.022(7) 0.044(7) -0.001(6) 0.028(6) 0.010(5)
B10 0.042(8) 0.027(7) 0.046(8) -0.001(6) 0.024(6) 0.000(6)
B11 0.034(7) 0.018(7) 0.053(8) 0.011(6) 0.018(6) 0.008(6)
Ru 0.0318(5) 0.0232(5) 0.0358(5) -0.0008(4) 0.0156(4) -0.0020(4)
C7 0.041(7) 0.027(7) 0.053(7) 0.004(6) 0.015(6) -0.012(6)
O7 0.122(9) 0.045(6) 0.068(6) -0.015(5) 0.026(6) -0.002(6)
C8 0.043(7) 0.044(8) 0.043(7) 0.004(6) 0.014(6) -0.006(7)
O8 0.035(5) 0.070(7) 0.085(7) 0.027(5) 0.013(5) 0.014(5)
C20 0.067(9) 0.046(8) 0.018(5) -0.004(5) 0.006(6) -0.013(7)
C21 0.039(7) 0.067(9) 0.043(7) 0.013(7) 0.021(6) 0.009(7)
C22 0.065(9) 0.027(7) 0.063(8) 0.013(6) 0.032(7) 0.007(6)
C23 0.050(8) 0.043(8) 0.049(7) 0.013(6) 0.019(6) -0.006(7)
C24 0.050(8) 0.059(9) 0.039(6) -0.009(6) 0.027(6) -0.008(7)

loop_
_atom_site_label
_atom_site_type_symbol
_atom_site_fract_x
_atom_site_fract_y
_atom_site_fract_z
_atom_site_U_iso_or_equiv
_atom_site_thermal_displace_type
_atom_site_occupancy
_atom_site_calc_flag
_atom_site_refinement_flags
Re Re 0.38726(3) 0.05193(5) 0.20594(3) 0.0365(2) Uani 1 d .
C3 C 0.4769(9) -0.0080(12) 0.3324(10) 0.049(3) Uani 1 d .
O3 O 0.5284(6) -0.0509(10) 0.4107(7) 0.071(3) Uani 1 d .
C4 C 0.3761(10) -0.1188(14) 0.1588(9) 0.060(4) Uani 1 d .
O4 O 0.3656(8) -0.2237(10) 0.1278(7) 0.100(4) Uani 1 d .
C5 C 0.5017(12) 0.0803(15) 0.1749(14) 0.091(6) Uani 1 d .
O5 O 0.5693(8) 0.1039(12) 0.1557(11) 0.124(5) Uani 1 d .
C1 C 0.3011(8) 0.2222(10) 0.1048(7) 0.037(3) Uani 1 d .
H1 H 0.3453(8) 0.2379(10) 0.0601(7) 0.044 Uiso 1 calc R
C2 C 0.3444(8) 0.2623(11) 0.2196(8) 0.041(3) Uani 1 d .
H2 H 0.4197(8) 0.3074(11) 0.2556(8) 0.050 Uiso 1 calc R
B3 B 0.3047(9) 0.1635(12) 0.2897(9) 0.034(3) Uani 1 d .
H3 H 0.3462(9) 0.1402(12) 0.3694(9) 0.041 Uiso 1 calc R
B4 B 0.2186(9) 0.0540(12) 0.1988(9) 0.032(3) Uani 1 d .
H4 H 0.1764(72) -0.0965(94) 0.1709(68) 0.050 Uiso 1 d .
B5 B 0.2239(9) 0.0917(11) 0.0795(9) 0.033(3) Uani 1 d .
H5 H 0.2122(9) 0.0209(11) 0.0200(9) 0.039 Uiso 1 calc R
B6 B 0.1747(9) 0.2492(13) 0.0476(9) 0.042(3) Uani 1 d .
H6 H 0.1341(9) 0.2779(13) -0.0310(9) 0.050 Uiso 1 calc R
B7 B 0.2532(9) 0.3602(13) 0.1353(10) 0.040(3) Uani 1 d .
H7 H 0.2645(9) 0.4593(13) 0.1152(10) 0.048 Uiso 1 calc R
B8 B 0.2529(10) 0.3205(12) 0.2526(10) 0.042(3) Uani 1 d .
H8 H 0.2646(10) 0.3953(12) 0.3093(10) 0.050 Uiso 1 calc R
B9 B 0.1701(9) 0.1896(11) 0.2345(9) 0.029(3) Uani 1 d .
H9 H 0.1251(9) 0.1800(11) 0.2789(9) 0.035 Uiso 1 calc R
B10 B 0.1225(10) 0.1406(12) 0.1078(9) 0.036(3) Uani 1 d .
H10 H 0.0472(10) 0.0968(12) 0.0685(9) 0.044 Uiso 1 calc R
B11 B 0.1386(9) 0.3089(11) 0.1419(9) 0.035(3) Uani 1 d .
H11 H 0.0739(9) 0.3742(11) 0.1258(9) 0.042 Uiso 1 calc R
Ru Ru 0.15222(6) -0.14500(8) 0.27350(6) 0.0297(3) Uani 1 d .
C7 C 0.1175(8) -0.2662(11) 0.1693(9) 0.042(3) Uani 1 d .
O7 O 0.0956(8) -0.3431(9) 0.1093(7) 0.083(3) Uani 1 d .
C8 C 0.0199(10) -0.0675(12) 0.2121(8) 0.045(3) Uani 1 d .
O8 O -0.0568(6) -0.0253(9) 0.1841(7) 0.067(3) Uani 1 d .
C20 C 0.2549(9) -0.0805(12) 0.4260(7) 0.047(3) Uani 1 d .
H20 H 0.2848(9) 0.0007(12) 0.4394(7) 0.056 Uiso 1 calc R
C21 C 0.2954(9) -0.1921(13) 0.4019(8) 0.048(3) Uani 1 d .
H21 H 0.3566(9) -0.1974(13) 0.3954(8) 0.058 Uiso 1 calc R
C22 C 0.2282(9) -0.2935(11) 0.3895(8) 0.050(3) Uani 1 d .
H22 H 0.2380(9) -0.3786(11) 0.3760(8) 0.060 Uiso 1 calc R
C23 C 0.1437(9) -0.2453(12) 0.4010(8) 0.048(3) Uani 1 d .
H23 H 0.0857(9) -0.2912(12) 0.3935(8) 0.057 Uiso 1 calc R
C24 C 0.1625(9) -0.1142(12) 0.4259(8) 0.046(3) Uani 1 d .
H24 H 0.1195(9) -0.0589(12) 0.4401(8) 0.056 Uiso 1 calc R

loop_
_atom_type_symbol
_atom_type_description
_atom_type_scat_dispersion_real
_atom_type_scat_dispersion_imag
_atom_type_scat_source
C C 0.0033 0.0016 'International Tables Vol C Tables 4.2.6.8 and 6.1.1.4'
H H 0.0000 0.0000 'International Tables Vol C Tables 4.2.6.8 and 6.1.1.4'
B B 0.0013 0.0007 'International Tables Vol C Tables 4.2.6.8 and 6.1.1.4'
O O 0.0106 0.0060 'International Tables Vol C Tables 4.2.6.8 and 6.1.1.4'
Ru Ru -1.2594 0.8363 'International Tables Vol C Tables 4.2.6.8 and 6.1.1.4'
Re Re -1.0185 7.2310 'International Tables Vol C Tables 4.2.6.8 and 6.1.1.4'

loop_
_geom_angle_atom_site_label_1
_geom_angle_atom_site_label_2
_geom_angle_atom_site_label_3
_geom_angle
_geom_angle_publ_flag
C3 Re C4 88.4(5) yes
C3 Re C5 88.5(6) yes
C4 Re C5 90.5(7) yes
C3 Re C2 109.2(4) yes
C4 Re C2 159.8(5) yes
C5 Re C2 99.5(5) yes
C3 Re C1 148.9(5) yes
C4 Re C1 122.7(4) yes
C5 Re C1 91.1(5) yes
C2 Re C1 40.4(4) yes
C3 Re B3 86.4(5) yes
C4 Re B3 132.3(5) yes
C5 Re B3 136.7(6) yes
C2 Re B3 43.3(4) ?
C1 Re B3 72.8(4) ?
C3 Re B5 153.4(5) yes
C4 Re B5 88.2(5) yes
C5 Re B5 118.0(6) yes
C2 Re B5 71.7(4) ?
C1 Re B5 42.5(4) ?
B3 Re B5 76.5(4) ?
C3 Re B4 108.8(5) yes
C4 Re B4 93.5(5) yes
C5 Re B4 162.4(5) yes
C2 Re B4 71.9(4) ?
C1 Re B4 72.3(4) ?
B3 Re B4 44.7(4) ?
B5 Re B4 45.1(4) ?
O3 C3 Re 175.9(11) yes
O4 C4 Re 177.6(13) yes
O5 C5 Re 176.5(14) yes
C2 C1 B6 110.9(9) ?
C2 C1 B5 112.2(8) ?
B6 C1 B5 62.9(7) ?
C2 C1 B7 62.2(7) ?
B6 C1 B7 61.7(7) ?
B5 C1 B7 114.9(9) ?
C2 C1 Re 69.3(5) ?
B6 C1 Re 129.1(7) ?
B5 C1 Re 70.3(5) ?
B7 C1 Re 129.3(7) ?
C1 C2 B8 112.5(8) ?
C1 C2 B3 113.4(8) ?
B8 C2 B3 63.1(7) ?
C1 C2 B7 62.7(7) ?
B8 C2 B7 62.5(7) ?
B3 C2 B7 116.0(8) ?
C1 C2 Re 70.3(6) ?
B8 C2 Re 129.2(7) ?
B3 C2 Re 69.7(6) ?
B7 C2 Re 130.7(7) ?
C2 B3 B8 58.0(7) ?
C2 B3 B9 101.9(8) ?
B8 B3 B9 58.8(7) ?
C2 B3 B4 103.4(8) ?
B8 B3 B4 105.9(8) ?
B9 B3 B4 58.1(6) ?
C2 B3 Re 67.1(6) ?
B8 B3 Re 122.1(8) ?
B9 B3 Re 121.9(7) ?
B4 B3 Re 69.2(5) ?
H4 B4 B10 101.5(32) ?
H4 B4 B9 132.7(35) ?
B10 B4 B9 61.3(7) ?
H4 B4 B3 147.5(32) ?
B10 B4 B3 109.6(9) ?
B9 B4 B3 60.7(7) ?
H4 B4 B5 96.9(34) ?
B10 B4 B5 59.0(7) ?
B9 B4 B5 107.2(9) ?
B3 B4 B5 106.7(8) ?
H4 B4 Re 105.4(34) ?
B10 B4 Re 121.2(8) ?
B9 B4 Re 121.4(7) ?
B3 B4 Re 66.0(5) ?
B5 B4 Re 66.5(5) ?
H4 B4 Ru 39.2(33) yes
B10 B4 Ru 113.9(7) ?
B9 B4 Ru 104.0(6) ?
B3 B4 Ru 115.7(7) ?
B5 B4 Ru 135.8(7) ?
Re B4 Ru 120.1(5) yes
C1 B5 B10 104.8(9) ?
C1 B5 B6 58.4(7) ?
B10 B5 B6 60.7(7) ?
C1 B5 B4 104.1(8) ?
B10 B5 B4 57.8(7) ?
B6 B5 B4 106.3(9) ?
C1 B5 Re 67.2(5) ?
B10 B5 Re 121.8(7) ?
B6 B5 Re 122.2(7) ?
B4 B5 Re 68.4(5) ?
C1 B6 B7 60.2(7) ?
C1 B6 B5 58.7(6) ?
B7 B6 B5 110.1(8) ?
C1 B6 B10 103.9(8) ?
B7 B6 B10 109.2(9) ?
B5 B6 B10 59.3(7) ?
C1 B6 B11 105.8(8) ?
B7 B6 B11 60.5(7) ?
B5 B6 B11 109.3(8) ?
B10 B6 B11 60.9(7) ?
C2 B7 C1 55.0(6) ?
C2 B7 B6 102.3(9) ?
C1 B7 B6 58.1(7) ?
C2 B7 B8 58.1(7) ?
C1 B7 B8 102.7(8) ?
B6 B7 B8 107.6(9) ?
C2 B7 B11 103.8(8) ?
C1 B7 B11 104.3(9) ?
B6 B7 B11 60.5(7) ?
B8 B7 B11 60.3(7) ?
C2 B8 B9 104.2(8) ?
C2 B8 B7 59.4(7) ?
B9 B8 B7 107.8(9) ?
C2 B8 B3 58.9(7) ?
B9 B8 B3 60.9(7) ?
B7 B8 B3 110.0(9) ?
C2 B8 B11 104.7(9) ?
B9 B8 B11 59.4(7) ?
B7 B8 B11 60.1(7) ?
B3 B8 B11 109.4(8) ?
B4 B9 B11 110.1(9) ?
B4 B9 B8 109.6(9) ?
B11 B9 B8 61.1(7) ?
B4 B9 B10 59.0(7) ?
B11 B9 B10 61.5(7) ?
B8 B9 B10 109.1(9) ?
B4 B9 B3 61.3(7) ?
B11 B9 B3 110.2(9) ?
B8 B9 B3 60.2(7) ?
B10 B9 B3 108.2(8) ?
B4 B10 B5 63.2(7) ?
B4 B10 B9 59.7(6) ?
B5 B10 B9 109.2(9) ?
B4 B10 B6 110.0(9) ?
B5 B10 B6 60.0(7) ?
B9 B10 B6 106.2(9) ?
B4 B10 B11 108.4(9) ?
B5 B10 B11 108.7(9) ?
B9 B10 B11 58.7(6) ?
B6 B10 B11 59.6(7) ?
B9 B11 B7 107.6(8) ?
B9 B11 B6 107.0(8) ?
B7 B11 B6 59.0(7) ?
B9 B11 B8 59.5(7) ?
B7 B11 B8 59.7(7) ?
B6 B11 B8 106.0(9) ?
B9 B11 B10 59.7(6) ?
B7 B11 B10 106.9(9) ?
B6 B11 B10 59.5(7) ?
B8 B11 B10 106.5(8) ?
H4 Ru C7 64.8(32) yes
H4 Ru C8 89.3(31) yes
C7 Ru C8 91.0(5) yes
H4 Ru C23 166.4(32) yes
C7 Ru C23 106.7(5) yes
C8 Ru C23 101.8(5) yes
H4 Ru C24 151.2(32) yes
C7 Ru C24 143.8(5) yes
C8 Ru C24 93.1(5) yes
C23 Ru C24 37.3(4) yes
H4 Ru C21 110.5(30) yes
C7 Ru C21 112.9(5) yes
C8 Ru C21 153.6(5) yes
C23 Ru C21 61.7(4) yes
C24 Ru C21 61.1(4) yes
H4 Ru C20 119.5(31) yes
C7 Ru C20 149.9(5) yes
C8 Ru C20 118.1(5) yes
C23 Ru C20 62.0(4) yes
C24 Ru C20 36.3(4) yes
C21 Ru C20 37.0(4) yes
H4 Ru C22 130.3(31) yes
C7 Ru C22 92.5(5) yes
C8 Ru C22 137.0(5) yes
C23 Ru C22 36.8(4) yes
C24 Ru C22 61.1(5) yes
C21 Ru C22 36.6(4) yes
C20 Ru C22 61.4(4) yes
H4 Ru B4 36.9(32) yes
C7 Ru B4 101.6(4) ?
C8 Ru B4 86.6(4) ?
C23 Ru B4 150.2(4) ?
C24 Ru B4 114.6(4) ?
C21 Ru B4 98.7(4) ?
C20 Ru B4 88.7(4) ?
C22 Ru B4 134.2(4) ?
O7 C7 Ru 176.7(11) yes
O8 C8 Ru 174.1(11) yes
C24 C20 C21 107.1(11) ?
C24 C20 Ru 71.2(6) ?
C21 C20 Ru 70.9(6) ?
C22 C21 C20 108.3(11) ?
C22 C21 Ru 72.3(6) ?
C20 C21 Ru 72.0(6) ?
C21 C22 C23 108.3(11) ?
C21 C22 Ru 71.1(6) ?
C23 C22 Ru 70.3(6) ?
C22 C23 C24 107.0(11) ?
C22 C23 Ru 72.9(7) ?
C24 C23 Ru 71.9(7) ?
C20 C24 C23 109.2(12) ?
C20 C24 Ru 72.5(6) ?
C23 C24 Ru 70.7(6) ?

loop_
_geom_bond_atom_site_label_1
_geom_bond_atom_site_label_2
_geom_bond_distance
_geom_bond_publ_flag
Re C3 1.882(14) yes
Re C4 1.886(14) yes
Re C5 1.91(2) yes
Re C2 2.301(12) yes
Re C1 2.316(10) yes
Re B3 2.343(12) yes
Re B5 2.365(12) yes
Re B4 2.397(12) yes
Re Ru 4.4147(11) yes
C3 O3 1.171(13) yes
C4 O4 1.166(15) yes
C5 O5 1.15(2) yes
C1 C2 1.594(14) ?
C1 B6 1.69(2) ?
C1 B5 1.70(2) ?
C1 B7 1.73(2) ?
C2 B8 1.70(2) ?
C2 B3 1.71(2) ?
C2 B7 1.72(2) ?
B3 B8 1.78(2) ?
B3 B9 1.79(2) ?
B3 B4 1.80(2) ?
B4 H4 1.67(10) yes
B4 B10 1.73(2) ?
B4 B9 1.75(2) ?
B4 B5 1.83(2) ?
B4 Ru 2.695(13) yes
B5 B10 1.76(2) ?
B5 B6 1.77(2) ?
B6 B7 1.75(2) ?
B6 B10 1.78(2) ?
B6 B11 1.78(2) ?
B7 B8 1.77(2) ?
B7 B11 1.78(2) ?
B8 B9 1.76(2) ?
B8 B11 1.78(2) ?
B9 B11 1.76(2) ?
B9 B10 1.77(2) ?
B10 B11 1.81(2) ?
Ru C7 1.884(12) yes
Ru C8 1.925(13) yes
Ru H4 1.80(12) yes
Ru C23 2.191(11) yes
Ru C24 2.207(11) yes
Ru C21 2.208(11) yes
Ru C20 2.223(10) yes
Ru C22 2.225(11) yes
C7 O7 1.133(13) yes
C8 O8 1.102(13) yes
C20 C24 1.38(2) ?
C20 C21 1.41(2) ?
C21 C22 1.39(2) ?
C22 C23 1.39(2) ?
C23 C24 1.41(2) ?
